data_4077994
loop_
_publ_author_name
'Boyd, Peter D. W.'
'Hart, Michael C.'
'Pritzwald-Stegmann, Julian R. F.'
'Roper, Warren R.'
'Wright, L. James'

_publ_section_title
;
 Selective Substitution of One of the Substituents on Germanium in
 Coordinatively Unsaturated Ruthenium Germyl Complexes
;
_journal_issue 7
_journal_name_full Organometallics
_journal_page_first 2914
_journal_paper_doi 10.1021/om201239a
_journal_volume 31
_journal_year 2012
_chemical_formula_sum 'C59 H53 Cl3 Ge O P2 Ru'
_chemical_formula_weight 1119.96
_chemical_name_systematic
; 
 ? 
;
_space_group_IT_number 14
_symmetry_cell_setting monoclinic
_symmetry_space_group_name_Hall '-P 2ybc'
_symmetry_space_group_name_H-M 'P 1 21/c 1'
_atom_sites_solution_hydrogens geom
_atom_sites_solution_primary direct
_atom_sites_solution_secondary difmap
_audit_creation_method SHELXL-97
_cell_angle_alpha 90.00
_cell_angle_beta 95.8290(10)
_cell_angle_gamma 90.00
_cell_formula_units_Z 4
_cell_length_a 12.9682(2)
_cell_length_b 21.4121(4)
_cell_length_c 18.5070(3)
_cell_measurement_reflns_used 9958
_cell_measurement_temperature 90(2)
_cell_measurement_theta_max 27.95
_cell_measurement_theta_min 1.46
_cell_volume 5112.39(15)
_computing_structure_refinement 'SHELXL-97 (Sheldrick, 1997)'
_computing_structure_solution 'SHELXS-97 (Sheldrick, 1990)'
_diffrn_ambient_temperature 90(2)
_diffrn_measured_fraction_theta_full 0.993
_diffrn_measured_fraction_theta_max 0.993
_diffrn_measurement_device_type 'Siemens SMART APEX2 CCD'
_diffrn_measurement_method '\w scans'
_diffrn_radiation_monochromator graphite
_diffrn_radiation_source 'fine-focus sealed tube'
_diffrn_radiation_type MoK\a
_diffrn_radiation_wavelength 0.71073
_diffrn_reflns_av_R_equivalents 0.0414
_diffrn_reflns_av_sigmaI/netI 0.0417
_diffrn_reflns_limit_h_max 17
_diffrn_reflns_limit_h_min -15
_diffrn_reflns_limit_k_max 23
_diffrn_reflns_limit_k_min -28
_diffrn_reflns_limit_l_max 24
_diffrn_reflns_limit_l_min -24
_diffrn_reflns_number 67277
_diffrn_reflns_theta_full 27.95
_diffrn_reflns_theta_max 27.95
_diffrn_reflns_theta_min 1.46
_diffrn_standards_number 0
_exptl_absorpt_coefficient_mu 1.144
_exptl_absorpt_correction_T_max 0.872
_exptl_absorpt_correction_T_min 0.738
_exptl_absorpt_correction_type multi-scan
_exptl_absorpt_process_details 'SADABS (Sheldrick, 1996)'
_exptl_crystal_colour red
_exptl_crystal_density_diffrn 1.455
_exptl_crystal_density_method 'not measured'
_exptl_crystal_description needle
_exptl_crystal_F_000 2288
_exptl_crystal_size_max 0.37
_exptl_crystal_size_mid 0.24
_exptl_crystal_size_min 0.12
_refine_diff_density_max 1.122
_refine_diff_density_min -0.976
_refine_diff_density_rms 0.084
_refine_ls_extinction_method none
_refine_ls_goodness_of_fit_ref 1.017
_refine_ls_hydrogen_treatment constr
_refine_ls_matrix_type full
_refine_ls_number_parameters 607
_refine_ls_number_reflns 12205
_refine_ls_number_restraints 0
_refine_ls_restrained_S_all 1.017
_refine_ls_R_factor_all 0.0544
_refine_ls_R_factor_gt 0.0350
_refine_ls_shift/su_max 0.001
_refine_ls_shift/su_mean 0.000
_refine_ls_structure_factor_coef Fsqd
_refine_ls_weighting_details 'calc w=1/[\s^2^(Fo^2^)+(0.0316P)^2^+5.2595P] where P=(Fo^2^+2Fc^2^)/3'
_refine_ls_weighting_scheme calc
_refine_ls_wR_factor_gt 0.0723
_refine_ls_wR_factor_ref 0.0793
_reflns_number_gt 9576
_reflns_number_total 12205
_reflns_threshold_expression >2sigma(I)
_cod_data_source_file om201239a_si_004.cif
_cod_data_source_block shelxl
_cod_depositor_comments
;
The following automatic conversions were performed:

'_symmetry_cell_setting' value 'Monoclinic' changed to 'monoclinic'
according to /home/saulius/struct/CIF-dictionaries/cif_core.dic
dictionary named 'cif_core.dic' version 2.4.1 from
2010-06-29.

'_exptl_absorpt_correction_type' value 'Multi-scan'
changed to 'multi-scan' according to
/home/saulius/struct/CIF-dictionaries/cif_core.dic dictionary named
'cif_core.dic' version 2.4.1 from 2010-06-29.

Automatic conversion script
Id: cif_fix_values 1715 2011-07-08 13:25:40Z adriana 
;
_cod_original_sg_symbol_H-M P21/c
_cod_database_code 4077994

loop_
_symmetry_equiv_pos_as_xyz
'x, y, z'
'-x, y+1/2, -z+1/2'
'-x, -y, -z'
'x, -y-1/2, z-1/2'

loop_
_atom_site_label
_atom_site_type_symbol
_atom_site_fract_x
_atom_site_fract_y
_atom_site_fract_z
_atom_site_U_iso_or_equiv
_atom_site_adp_type
_atom_site_occupancy
_atom_site_symmetry_multiplicity
_atom_site_calc_flag
_atom_site_refinement_flags
C1 C 0.3791(2) 0.11586(12) 0.14052(16) 0.0254(6) Uani 1 1 d .
C2 C 0.54074(18) 0.03798(11) 0.28524(13) 0.0173(5) Uani 1 1 d .
C3 C 0.58432(19) 0.02142(11) 0.35440(14) 0.0203(5) Uani 1 1 d .
H3 H 0.5414 0.0076 0.3884 0.024 Uiso 1 1 calc R
C4 C 0.6912(2) 0.02513(11) 0.37387(14) 0.0238(6) Uani 1 1 d .
H4 H 0.7179 0.0138 0.4206 0.029 Uiso 1 1 calc R
C5 C 0.75819(19) 0.04541(11) 0.32462(15) 0.0236(6) Uani 1 1 d .
C6 C 0.7152(2) 0.06359(12) 0.25642(15) 0.0231(5) Uani 1 1 d .
H6 H 0.7583 0.0783 0.2229 0.028 Uiso 1 1 calc R
C7 C 0.60882(19) 0.06037(11) 0.23685(14) 0.0200(5) Uani 1 1 d .
H7 H 0.5822 0.0733 0.1907 0.024 Uiso 1 1 calc R
C8 C 0.8741(2) 0.04800(14) 0.34453(17) 0.0347(7) Uani 1 1 d .
H8A H 0.9086 0.0272 0.3078 0.052 Uiso 1 1 calc R
H8B H 0.8912 0.0277 0.3904 0.052 Uiso 1 1 calc R
H8C H 0.8962 0.0908 0.3479 0.052 Uiso 1 1 calc R
C9 C 0.34142(18) -0.02547(11) 0.33517(13) 0.0183(5) Uani 1 1 d .
C10 C 0.38731(19) -0.08328(12) 0.35243(13) 0.0208(5) Uani 1 1 d .
H10 H 0.4423 -0.0965 0.3277 0.025 Uiso 1 1 calc R
C11 C 0.3530(2) -0.12167(11) 0.40568(13) 0.0219(5) Uani 1 1 d .
H11 H 0.3865 -0.1594 0.4167 0.026 Uiso 1 1 calc R
C12 C 0.26972(19) -0.10448(12) 0.44251(13) 0.0207(5) Uani 1 1 d .
C13 C 0.2247(2) -0.04625(12) 0.42659(14) 0.0229(5) Uani 1 1 d .
H13 H 0.1697 -0.0331 0.4514 0.027 Uiso 1 1 calc R
C14 C 0.26040(19) -0.00764(12) 0.37457(13) 0.0212(5) Uani 1 1 d .
H14 H 0.2295 0.0312 0.3657 0.025 Uiso 1 1 calc R
C15 C 0.2295(2) -0.14681(13) 0.49765(15) 0.0295(6) Uani 1 1 d .
H15A H 0.2728 -0.1832 0.5040 0.044 Uiso 1 1 calc R
H15B H 0.1599 -0.1592 0.4812 0.044 Uiso 1 1 calc R
H15C H 0.2299 -0.1252 0.5431 0.044 Uiso 1 1 calc R
C16 C 0.39917(17) -0.04544(11) 0.17978(13) 0.0160(5) Uani 1 1 d .
C17 C 0.33048(18) -0.09590(11) 0.17657(13) 0.0185(5) Uani 1 1 d .
H17 H 0.2838 -0.0993 0.2114 0.022 Uiso 1 1 calc R
C18 C 0.33022(19) -0.14102(11) 0.12272(13) 0.0195(5) Uani 1 1 d .
H18 H 0.2823 -0.1734 0.1215 0.023 Uiso 1 1 calc R
C19 C 0.40009(18) -0.13877(11) 0.07054(13) 0.0193(5) Uani 1 1 d .
C20 C 0.47135(19) -0.09011(11) 0.07440(13) 0.0200(5) Uani 1 1 d .
H20 H 0.5204 -0.0882 0.0411 0.024 Uiso 1 1 calc R
C21 C 0.47009(18) -0.04429(11) 0.12750(13) 0.0193(5) Uani 1 1 d .
H21 H 0.5179 -0.0118 0.1284 0.023 Uiso 1 1 calc R
C22 C 0.3959(2) -0.18714(12) 0.01113(14) 0.0249(6) Uani 1 1 d .
H22A H 0.4336 -0.2236 0.0286 0.037 Uiso 1 1 calc R
H22B H 0.4265 -0.1704 -0.0299 0.037 Uiso 1 1 calc R
H22C H 0.3251 -0.1982 -0.0032 0.037 Uiso 1 1 calc R
C23 C 0.11139(18) -0.01497(11) 0.14775(13) 0.0175(5) Uani 1 1 d .
C24 C 0.08860(19) -0.06088(12) 0.09541(14) 0.0232(6) Uani 1 1 d .
H24 H 0.0947 -0.0520 0.0468 0.028 Uiso 1 1 calc R
C25 C 0.0568(2) -0.11990(12) 0.11526(15) 0.0266(6) Uani 1 1 d .
H25 H 0.0433 -0.1506 0.0801 0.032 Uiso 1 1 calc R
C26 C 0.0451(2) -0.13301(13) 0.18690(16) 0.0277(6) Uani 1 1 d .
H26 H 0.0249 -0.1727 0.2002 0.033 Uiso 1 1 calc R
C27 C 0.0636(2) -0.08680(12) 0.23907(15) 0.0265(6) Uani 1 1 d .
H27 H 0.0535 -0.0951 0.2872 0.032 Uiso 1 1 calc R
C28 C 0.09703(18) -0.02823(12) 0.21977(14) 0.0212(5) Uani 1 1 d .
H28 H 0.1100 0.0024 0.2551 0.025 Uiso 1 1 calc R
C29 C 0.20244(18) 0.05383(11) 0.03470(13) 0.0170(5) Uani 1 1 d .
C30 C 0.1749(2) 0.09812(12) -0.01863(14) 0.0239(6) Uani 1 1 d .
H30 H 0.1339 0.1319 -0.0080 0.029 Uiso 1 1 calc R
C31 C 0.2076(2) 0.09276(13) -0.08755(14) 0.0267(6) Uani 1 1 d .
H31 H 0.1887 0.1230 -0.1225 0.032 Uiso 1 1 calc R
C32 C 0.26786(19) 0.04298(12) -0.10424(14) 0.0231(5) Uani 1 1 d .
H32 H 0.2890 0.0390 -0.1506 0.028 Uiso 1 1 calc R
C33 C 0.29691(19) -0.00138(12) -0.05113(14) 0.0209(5) Uani 1 1 d .
H33 H 0.3381 -0.0350 -0.0620 0.025 Uiso 1 1 calc R
C34 C 0.26500(18) 0.00413(11) 0.01763(13) 0.0193(5) Uani 1 1 d .
H34 H 0.2855 -0.0256 0.0528 0.023 Uiso 1 1 calc R
C35 C 0.05327(18) 0.11330(11) 0.11426(13) 0.0183(5) Uani 1 1 d .
C36 C 0.07163(19) 0.17716(12) 0.10883(14) 0.0224(5) Uani 1 1 d .
H36 H 0.1395 0.1917 0.1122 0.027 Uiso 1 1 calc R
C37 C -0.0096(2) 0.21935(12) 0.09854(14) 0.0241(6) Uani 1 1 d .
H37 H 0.0038 0.2619 0.0953 0.029 Uiso 1 1 calc R
C38 C -0.1106(2) 0.19782(13) 0.09308(15) 0.0278(6) Uani 1 1 d .
H38 H -0.1654 0.2259 0.0862 0.033 Uiso 1 1 calc R
C39 C -0.1302(2) 0.13431(13) 0.09792(15) 0.0273(6) Uani 1 1 d .
H39 H -0.1982 0.1199 0.0940 0.033 Uiso 1 1 calc R
C40 C -0.04857(19) 0.09204(12) 0.10864(14) 0.0222(5) Uani 1 1 d .
H40 H -0.0621 0.0495 0.1121 0.027 Uiso 1 1 calc R
C41 C 0.52129(18) 0.20164(11) 0.27496(13) 0.0173(5) Uani 1 1 d .
C42 C 0.54907(19) 0.21908(11) 0.20692(14) 0.0212(5) Uani 1 1 d .
H42 H 0.4980 0.2240 0.1683 0.025 Uiso 1 1 calc R
C43 C 0.6520(2) 0.22911(12) 0.19641(14) 0.0242(6) Uani 1 1 d .
H43 H 0.6699 0.2406 0.1508 0.029 Uiso 1 1 calc R
C44 C 0.7285(2) 0.22209(12) 0.25391(15) 0.0244(6) Uani 1 1 d .
H44 H 0.7976 0.2291 0.2471 0.029 Uiso 1 1 calc R
C45 C 0.70176(19) 0.20463(12) 0.32124(14) 0.0227(5) Uani 1 1 d .
H45 H 0.7532 0.1998 0.3597 0.027 Uiso 1 1 calc R
C46 C 0.59866(19) 0.19418(11) 0.33225(14) 0.0192(5) Uani 1 1 d .
H46 H 0.5814 0.1822 0.3778 0.023 Uiso 1 1 calc R
C47 C 0.37487(18) 0.18973(11) 0.38310(13) 0.0182(5) Uani 1 1 d .
C48 C 0.3907(2) 0.13425(12) 0.42182(14) 0.0238(6) Uani 1 1 d .
H48 H 0.4049 0.0977 0.3976 0.029 Uiso 1 1 calc R
C49 C 0.3853(2) 0.13298(13) 0.49643(14) 0.0286(6) Uani 1 1 d .
H49 H 0.3966 0.0958 0.5219 0.034 Uiso 1 1 calc R
C50 C 0.3632(2) 0.18694(14) 0.53274(15) 0.0296(6) Uani 1 1 d .
H50 H 0.3593 0.1860 0.5826 0.036 Uiso 1 1 calc R
C51 C 0.3469(2) 0.24200(14) 0.49507(15) 0.0318(6) Uani 1 1 d .
H51 H 0.3318 0.2783 0.5196 0.038 Uiso 1 1 calc R
C52 C 0.3529(2) 0.24379(12) 0.42043(14) 0.0261(6) Uani 1 1 d .
H52 H 0.3422 0.2813 0.3954 0.031 Uiso 1 1 calc R
C53 C 0.32895(18) 0.26567(11) 0.25565(12) 0.0160(5) Uani 1 1 d .
C54 C 0.38868(19) 0.31993(11) 0.25723(13) 0.0195(5) Uani 1 1 d .
H54 H 0.4589 0.3181 0.2735 0.023 Uiso 1 1 calc R
C55 C 0.3445(2) 0.37659(11) 0.23481(14) 0.0213(5) Uani 1 1 d .
H55 H 0.3850 0.4125 0.2363 0.026 Uiso 1 1 calc R
C56 C 0.2400(2) 0.37979(11) 0.21011(14) 0.0239(6) Uani 1 1 d .
H56 H 0.2107 0.4176 0.1940 0.029 Uiso 1 1 calc R
C57 C 0.1798(2) 0.32691(12) 0.20960(15) 0.0254(6) Uani 1 1 d .
H57 H 0.1096 0.3292 0.1937 0.030 Uiso 1 1 calc R
C58 C 0.22325(19) 0.27006(11) 0.23260(13) 0.0208(5) Uani 1 1 d .
H58 H 0.1816 0.2347 0.2326 0.025 Uiso 1 1 calc R
C60 C 0.1032(3) 0.3359(3) 0.9617(2) 0.0877(17) Uani 1 1 d .
H60A H 0.1382 0.3560 0.9241 0.105 Uiso 1 1 calc R
H60B H 0.1533 0.3089 0.9888 0.105 Uiso 1 1 calc R
O O 0.42812(15) 0.11821(8) 0.09754(10) 0.0266(4) Uani 1 1 d .
P1 P 0.16541(5) 0.06124(3) 0.12731(3) 0.01602(13) Uani 1 1 d .
P2 P 0.38349(5) 0.18938(3) 0.28457(3) 0.01561(13) Uani 1 1 d .
Cl1 Cl 0.15038(5) 0.12487(3) 0.28922(3) 0.02214(13) Uani 1 1 d .
Cl2 Cl 0.00612(8) 0.28996(4) 0.92052(5) 0.0559(2) Uani 1 1 d .
Cl3 Cl 0.06661(8) 0.39298(5) 1.01990(6) 0.0679(3) Uani 1 1 d .
Ge Ge 0.393128(19) 0.020708(11) 0.253616(13) 0.01515(6) Uani 1 1 d .
Ru Ru 0.289169(14) 0.112277(9) 0.211887(10) 0.01411(5) Uani 1 1 d .

loop_
_atom_site_aniso_label
_atom_site_aniso_U_11
_atom_site_aniso_U_22
_atom_site_aniso_U_33
_atom_site_aniso_U_23
_atom_site_aniso_U_13
_atom_site_aniso_U_12
C1 0.0191(13) 0.0190(13) 0.0348(16) -0.0124(12) -0.0137(12) 0.0058(11)
C2 0.0196(12) 0.0107(11) 0.0210(13) -0.0023(9) -0.0002(10) 0.0015(9)
C3 0.0224(13) 0.0147(12) 0.0238(13) -0.0016(10) 0.0021(10) 0.0002(10)
C4 0.0275(14) 0.0185(13) 0.0236(13) -0.0040(11) -0.0065(11) 0.0010(11)
C5 0.0209(13) 0.0151(12) 0.0336(15) -0.0072(11) -0.0029(11) 0.0012(10)
C6 0.0252(13) 0.0169(12) 0.0280(14) -0.0053(11) 0.0070(11) -0.0027(10)
C7 0.0234(13) 0.0140(12) 0.0222(13) -0.0039(10) -0.0002(10) 0.0013(10)
C8 0.0235(14) 0.0326(16) 0.0466(19) -0.0084(14) -0.0036(13) -0.0024(12)
C9 0.0199(12) 0.0190(12) 0.0151(12) -0.0005(10) -0.0021(9) -0.0012(10)
C10 0.0203(12) 0.0219(13) 0.0206(13) -0.0016(10) 0.0041(10) 0.0020(10)
C11 0.0297(14) 0.0156(12) 0.0200(13) 0.0003(10) 0.0007(11) 0.0020(10)
C12 0.0255(13) 0.0216(13) 0.0148(12) 0.0003(10) 0.0013(10) -0.0037(11)
C13 0.0239(13) 0.0258(14) 0.0195(13) -0.0013(11) 0.0045(10) 0.0014(11)
C14 0.0231(13) 0.0198(13) 0.0201(13) 0.0003(10) -0.0006(10) 0.0041(10)
C15 0.0367(16) 0.0253(14) 0.0275(15) 0.0033(12) 0.0083(12) -0.0033(12)
C16 0.0162(11) 0.0156(11) 0.0159(12) 0.0007(9) 0.0003(9) 0.0013(9)
C17 0.0185(12) 0.0173(12) 0.0198(12) 0.0033(10) 0.0024(10) 0.0010(10)
C18 0.0204(12) 0.0142(12) 0.0233(13) 0.0014(10) -0.0004(10) -0.0021(10)
C19 0.0198(12) 0.0159(12) 0.0215(13) -0.0003(10) -0.0014(10) 0.0030(10)
C20 0.0180(12) 0.0221(13) 0.0204(13) -0.0009(10) 0.0046(10) 0.0010(10)
C21 0.0173(12) 0.0193(12) 0.0208(13) -0.0017(10) 0.0004(10) -0.0026(10)
C22 0.0286(14) 0.0224(13) 0.0233(13) -0.0025(11) 0.0016(11) -0.0010(11)
C23 0.0142(11) 0.0174(12) 0.0208(12) 0.0007(10) 0.0012(9) -0.0002(9)
C24 0.0194(12) 0.0277(14) 0.0225(13) -0.0013(11) 0.0020(10) -0.0041(11)
C25 0.0227(13) 0.0241(14) 0.0328(15) -0.0092(12) 0.0015(11) -0.0074(11)
C26 0.0247(14) 0.0206(13) 0.0381(16) 0.0035(12) 0.0053(12) -0.0066(11)
C27 0.0264(14) 0.0268(14) 0.0271(14) 0.0051(12) 0.0065(11) -0.0036(11)
C28 0.0193(12) 0.0218(13) 0.0227(13) -0.0011(11) 0.0030(10) -0.0006(10)
C29 0.0162(11) 0.0189(12) 0.0156(12) -0.0005(10) -0.0003(9) -0.0042(9)
C30 0.0258(13) 0.0255(14) 0.0204(13) 0.0032(11) 0.0017(11) 0.0082(11)
C31 0.0279(14) 0.0317(15) 0.0204(13) 0.0093(11) 0.0018(11) 0.0070(12)
C32 0.0210(13) 0.0296(14) 0.0189(13) 0.0001(11) 0.0032(10) -0.0039(11)
C33 0.0199(12) 0.0199(13) 0.0235(13) -0.0017(10) 0.0050(10) -0.0014(10)
C34 0.0181(12) 0.0193(12) 0.0203(13) 0.0022(10) 0.0012(10) -0.0014(10)
C35 0.0183(12) 0.0217(13) 0.0147(12) -0.0005(10) 0.0008(9) 0.0020(10)
C36 0.0207(13) 0.0241(13) 0.0220(13) 0.0014(11) 0.0006(10) -0.0008(10)
C37 0.0281(14) 0.0204(13) 0.0237(14) 0.0013(11) 0.0022(11) 0.0027(11)
C38 0.0251(14) 0.0288(15) 0.0294(15) 0.0043(12) 0.0031(11) 0.0091(11)
C39 0.0172(12) 0.0320(15) 0.0327(15) 0.0039(12) 0.0018(11) -0.0001(11)
C40 0.0218(13) 0.0218(13) 0.0229(13) 0.0015(11) 0.0025(10) -0.0022(10)
C41 0.0192(12) 0.0118(11) 0.0213(12) -0.0013(10) 0.0045(10) -0.0008(9)
C42 0.0252(13) 0.0177(12) 0.0205(13) 0.0015(10) 0.0022(10) 0.0036(10)
C43 0.0290(14) 0.0204(13) 0.0245(14) 0.0014(11) 0.0097(11) 0.0011(11)
C44 0.0213(13) 0.0198(13) 0.0335(15) -0.0033(11) 0.0084(11) -0.0022(10)
C45 0.0210(13) 0.0199(13) 0.0264(14) -0.0033(11) -0.0010(10) -0.0005(10)
C46 0.0232(12) 0.0143(12) 0.0202(12) -0.0032(10) 0.0024(10) -0.0021(10)
C47 0.0153(11) 0.0216(13) 0.0174(12) -0.0020(10) 0.0001(9) -0.0039(10)
C48 0.0279(14) 0.0214(13) 0.0219(13) -0.0004(11) 0.0018(11) 0.0013(11)
C49 0.0317(15) 0.0318(15) 0.0216(14) 0.0068(12) -0.0013(11) -0.0028(12)
C50 0.0283(14) 0.0439(17) 0.0165(13) -0.0003(12) 0.0014(11) -0.0088(13)
C51 0.0410(17) 0.0303(16) 0.0250(15) -0.0086(12) 0.0084(12) -0.0019(13)
C52 0.0340(15) 0.0220(13) 0.0225(14) -0.0015(11) 0.0040(11) -0.0015(11)
C53 0.0204(12) 0.0139(11) 0.0139(11) -0.0015(9) 0.0031(9) 0.0000(9)
C54 0.0209(12) 0.0181(12) 0.0197(12) -0.0025(10) 0.0027(10) -0.0005(10)
C55 0.0295(14) 0.0127(12) 0.0225(13) -0.0025(10) 0.0059(11) -0.0031(10)
C56 0.0306(14) 0.0145(12) 0.0265(14) -0.0015(10) 0.0025(11) 0.0039(10)
C57 0.0208(13) 0.0229(13) 0.0316(15) -0.0016(11) -0.0013(11) 0.0053(11)
C58 0.0222(13) 0.0157(12) 0.0242(13) -0.0036(10) 0.0016(10) -0.0028(10)
C60 0.036(2) 0.186(6) 0.043(2) -0.022(3) 0.0100(18) -0.010(3)
O 0.0286(10) 0.0292(11) 0.0200(10) 0.0126(8) -0.0068(8) -0.0159(8)
P1 0.0155(3) 0.0163(3) 0.0160(3) 0.0007(2) 0.0003(2) -0.0007(2)
P2 0.0176(3) 0.0130(3) 0.0160(3) 0.0000(2) 0.0010(2) 0.0002(2)
Cl1 0.0222(3) 0.0197(3) 0.0247(3) -0.0010(2) 0.0031(2) -0.0002(2)
Cl2 0.0730(6) 0.0377(5) 0.0623(6) 0.0045(4) 0.0330(5) -0.0021(4)
Cl3 0.0588(6) 0.0578(6) 0.0842(8) -0.0010(5) -0.0070(5) -0.0109(5)
Ge 0.01653(12) 0.01330(12) 0.01546(13) 0.00019(10) 0.00081(9) 0.00040(10)
Ru 0.01518(9) 0.01246(9) 0.01454(9) 0.00041(7) 0.00072(7) 0.00000(7)

loop_
_atom_type_symbol
_atom_type_description
_atom_type_scat_dispersion_real
_atom_type_scat_dispersion_imag
_atom_type_scat_source
C C 0.0033 0.0016 'International Tables Vol C Tables 4.2.6.8 and 6.1.1.4'
H H 0.0000 0.0000 'International Tables Vol C Tables 4.2.6.8 and 6.1.1.4'
O O 0.0106 0.0060 'International Tables Vol C Tables 4.2.6.8 and 6.1.1.4'
P P 0.1023 0.0942 'International Tables Vol C Tables 4.2.6.8 and 6.1.1.4'
Cl Cl 0.1484 0.1585 'International Tables Vol C Tables 4.2.6.8 and 6.1.1.4'
Ge Ge 0.1547 1.8001 'International Tables Vol C Tables 4.2.6.8 and 6.1.1.4'
Ru Ru -1.2594 0.8363 'International Tables Vol C Tables 4.2.6.8 and 6.1.1.4'

loop_
_geom_angle_atom_site_label_1
_geom_angle_atom_site_label_2
_geom_angle_atom_site_label_3
_geom_angle
O C1 Ru 177.4(2)
C3 C2 C7 116.8(2)
C3 C2 Ge 120.97(19)
C7 C2 Ge 121.81(18)
C2 C3 C4 121.5(2)
C2 C3 H3 119.3
C4 C3 H3 119.3
C5 C4 C3 121.2(2)
C5 C4 H4 119.4
C3 C4 H4 119.4
C6 C5 C4 117.7(2)
C6 C5 C8 120.7(3)
C4 C5 C8 121.6(2)
C5 C6 C7 121.4(2)
C5 C6 H6 119.3
C7 C6 H6 119.3
C6 C7 C2 121.4(2)
C6 C7 H7 119.3
C2 C7 H7 119.3
C5 C8 H8A 109.5
C5 C8 H8B 109.5
H8A C8 H8B 109.5
C5 C8 H8C 109.5
H8A C8 H8C 109.5
H8B C8 H8C 109.5
C14 C9 C10 116.7(2)
C14 C9 Ge 126.54(18)
C10 C9 Ge 116.63(18)
C11 C10 C9 121.8(2)
C11 C10 H10 119.1
C9 C10 H10 119.1
C12 C11 C10 120.9(2)
C12 C11 H11 119.6
C10 C11 H11 119.6
C11 C12 C13 117.7(2)
C11 C12 C15 121.2(2)
C13 C12 C15 121.2(2)
C14 C13 C12 121.2(2)
C14 C13 H13 119.4
C12 C13 H13 119.4
C13 C14 C9 121.6(2)
C13 C14 H14 119.2
C9 C14 H14 119.2
C12 C15 H15A 109.5
C12 C15 H15B 109.5
H15A C15 H15B 109.5
C12 C15 H15C 109.5
H15A C15 H15C 109.5
H15B C15 H15C 109.5
C17 C16 C21 116.4(2)
C17 C16 Ge 120.92(18)
C21 C16 Ge 122.69(17)
C18 C17 C16 121.6(2)
C18 C17 H17 119.2
C16 C17 H17 119.2
C17 C18 C19 121.4(2)
C17 C18 H18 119.3
C19 C18 H18 119.3
C20 C19 C18 117.8(2)
C20 C19 C22 121.8(2)
C18 C19 C22 120.3(2)
C19 C20 C21 120.7(2)
C19 C20 H20 119.7
C21 C20 H20 119.7
C20 C21 C16 122.1(2)
C20 C21 H21 118.9
C16 C21 H21 118.9
C19 C22 H22A 109.5
C19 C22 H22B 109.5
H22A C22 H22B 109.5
C19 C22 H22C 109.5
H22A C22 H22C 109.5
H22B C22 H22C 109.5
C24 C23 C28 118.9(2)
C24 C23 P1 123.03(19)
C28 C23 P1 118.06(18)
C25 C24 C23 120.4(2)
C25 C24 H24 119.8
C23 C24 H24 119.8
C26 C25 C24 120.2(2)
C26 C25 H25 119.9
C24 C25 H25 119.9
C25 C26 C27 119.8(2)
C25 C26 H26 120.1
C27 C26 H26 120.1
C28 C27 C26 120.2(3)
C28 C27 H27 119.9
C26 C27 H27 119.9
C27 C28 C23 120.4(2)
C27 C28 H28 119.8
C23 C28 H28 119.8
C30 C29 C34 118.3(2)
C30 C29 P1 122.16(19)
C34 C29 P1 119.47(18)
C29 C30 C31 121.0(2)
C29 C30 H30 119.5
C31 C30 H30 119.5
C32 C31 C30 120.2(2)
C32 C31 H31 119.9
C30 C31 H31 119.9
C31 C32 C33 119.3(2)
C31 C32 H32 120.3
C33 C32 H32 120.3
C34 C33 C32 120.5(2)
C34 C33 H33 119.8
C32 C33 H33 119.8
C33 C34 C29 120.6(2)
C33 C34 H34 119.7
C29 C34 H34 119.7
C40 C35 C36 118.9(2)
C40 C35 P1 123.14(19)
C36 C35 P1 117.93(18)
C37 C36 C35 121.1(2)
C37 C36 H36 119.4
C35 C36 H36 119.4
C38 C37 C36 119.6(2)
C38 C37 H37 120.2
C36 C37 H37 120.2
C37 C38 C39 120.0(2)
C37 C38 H38 120.0
C39 C38 H38 120.0
C38 C39 C40 120.3(2)
C38 C39 H39 119.8
C40 C39 H39 119.8
C35 C40 C39 120.0(2)
C35 C40 H40 120.0
C39 C40 H40 120.0
C46 C41 C42 119.1(2)
C46 C41 P2 122.94(19)
C42 C41 P2 118.01(18)
C43 C42 C41 120.6(2)
C43 C42 H42 119.7
C41 C42 H42 119.7
C42 C43 C44 120.0(2)
C42 C43 H43 120.0
C44 C43 H43 120.0
C45 C44 C43 119.8(2)
C45 C44 H44 120.1
C43 C44 H44 120.1
C44 C45 C46 120.7(2)
C44 C45 H45 119.7
C46 C45 H45 119.7
C45 C46 C41 119.9(2)
C45 C46 H46 120.0
C41 C46 H46 120.0
C48 C47 C52 118.8(2)
C48 C47 P2 119.12(19)
C52 C47 P2 122.12(19)
C49 C48 C47 120.6(2)
C49 C48 H48 119.7
C47 C48 H48 119.7
C50 C49 C48 120.0(3)
C50 C49 H49 120.0
C48 C49 H49 120.0
C51 C50 C49 120.0(3)
C51 C50 H50 120.0
C49 C50 H50 120.0
C50 C51 C52 120.4(3)
C50 C51 H51 119.8
C52 C51 H51 119.8
C51 C52 C47 120.3(3)
C51 C52 H52 119.9
C47 C52 H52 119.9
C54 C53 C58 118.4(2)
C54 C53 P2 122.52(18)
C58 C53 P2 119.04(18)
C55 C54 C53 120.7(2)
C55 C54 H54 119.7
C53 C54 H54 119.7
C54 C55 C56 120.1(2)
C54 C55 H55 119.9
C56 C55 H55 119.9
C57 C56 C55 119.7(2)
C57 C56 H56 120.1
C55 C56 H56 120.1
C56 C57 C58 120.5(2)
C56 C57 H57 119.7
C58 C57 H57 119.7
C57 C58 C53 120.5(2)
C57 C58 H58 119.8
C53 C58 H58 119.8
Cl2 C60 Cl3 116.6(2)
Cl2 C60 H60A 108.1
Cl3 C60 H60A 108.1
Cl2 C60 H60B 108.1
Cl3 C60 H60B 108.1
H60A C60 H60B 107.3
C35 P1 C23 104.76(11)
C35 P1 C29 102.10(11)
C23 P1 C29 104.96(11)
C35 P1 Ru 106.26(8)
C23 P1 Ru 121.20(8)
C29 P1 Ru 115.45(7)
C41 P2 C53 101.22(11)
C41 P2 C47 104.70(11)
C53 P2 C47 103.00(11)
C41 P2 Ru 119.57(8)
C53 P2 Ru 106.89(7)
C47 P2 Ru 118.85(8)
C16 Ge C9 102.11(10)
C16 Ge C2 103.50(9)
C9 Ge C2 105.10(10)
C16 Ge Ru 114.43(7)
C9 Ge Ru 114.88(7)
C2 Ge Ru 115.27(7)
C1 Ru P2 92.84(8)
C1 Ru P1 88.94(7)
P2 Ru P1 163.17(2)
C1 Ru Cl1 167.38(8)
P2 Ru Cl1 87.66(2)
P1 Ru Cl1 87.02(2)
C1 Ru Ge 83.80(8)
P2 Ru Ge 98.120(17)
P1 Ru Ge 98.710(17)
Cl1 Ru Ge 108.621(17)

loop_
_geom_bond_atom_site_label_1
_geom_bond_atom_site_label_2
_geom_bond_distance
C1 O 1.069(3)
C1 Ru 1.850(3)
C2 C3 1.392(3)
C2 C7 1.404(3)
C2 Ge 1.979(2)
C3 C4 1.398(3)
C3 H3 0.9300
C4 C5 1.391(4)
C4 H4 0.9300
C5 C6 1.383(4)
C5 C8 1.512(3)
C6 C7 1.392(3)
C6 H6 0.9300
C7 H7 0.9300
C8 H8A 0.9600
C8 H8B 0.9600
C8 H8C 0.9600
C9 C14 1.392(3)
C9 C10 1.396(3)
C9 Ge 1.978(2)
C10 C11 1.391(3)
C10 H10 0.9300
C11 C12 1.384(4)
C11 H11 0.9300
C12 C13 1.395(4)
C12 C15 1.498(4)
C13 C14 1.384(4)
C13 H13 0.9300
C14 H14 0.9300
C15 H15A 0.9600
C15 H15B 0.9600
C15 H15C 0.9600
C16 C17 1.398(3)
C16 C21 1.401(3)
C16 Ge 1.975(2)
C17 C18 1.388(3)
C17 H17 0.9300
C18 C19 1.391(3)
C18 H18 0.9300
C19 C20 1.390(3)
C19 C22 1.508(3)
C20 C21 1.390(3)
C20 H20 0.9300
C21 H21 0.9300
C22 H22A 0.9600
C22 H22B 0.9600
C22 H22C 0.9600
C23 C24 1.391(3)
C23 C28 1.394(3)
C23 P1 1.830(2)
C24 C25 1.390(4)
C24 H24 0.9300
C25 C26 1.378(4)
C25 H25 0.9300
C26 C27 1.386(4)
C26 H26 0.9300
C27 C28 1.386(4)
C27 H27 0.9300
C28 H28 0.9300
C29 C30 1.389(3)
C29 C34 1.394(3)
C29 P1 1.833(2)
C30 C31 1.389(4)
C30 H30 0.9300
C31 C32 1.375(4)
C31 H31 0.9300
C32 C33 1.391(4)
C32 H32 0.9300
C33 C34 1.383(3)
C33 H33 0.9300
C34 H34 0.9300
C35 C40 1.391(3)
C35 C36 1.393(3)
C35 P1 1.829(2)
C36 C37 1.386(4)
C36 H36 0.9300
C37 C38 1.383(4)
C37 H37 0.9300
C38 C39 1.388(4)
C38 H38 0.9300
C39 C40 1.391(4)
C39 H39 0.9300
C40 H40 0.9300
C41 C46 1.393(3)
C41 C42 1.395(3)
C41 P2 1.833(2)
C42 C43 1.386(4)
C42 H42 0.9300
C43 C44 1.387(4)
C43 H43 0.9300
C44 C45 1.379(4)
C44 H44 0.9300
C45 C46 1.391(3)
C45 H45 0.9300
C46 H46 0.9300
C47 C48 1.392(3)
C47 C52 1.392(4)
C47 P2 1.838(2)
C48 C49 1.390(4)
C48 H48 0.9300
C49 C50 1.381(4)
C49 H49 0.9300
C50 C51 1.375(4)
C50 H50 0.9300
C51 C52 1.392(4)
C51 H51 0.9300
C52 H52 0.9300
C53 C54 1.395(3)
C53 C58 1.397(3)
C53 P2 1.838(2)
C54 C55 1.387(3)
C54 H54 0.9300
C55 C56 1.388(4)
C55 H55 0.9300
C56 C57 1.374(4)
C56 H56 0.9300
C57 C58 1.390(3)
C57 H57 0.9300
C58 H58 0.9300
C60 Cl2 1.714(4)
C60 Cl3 1.727(5)
C60 H60A 0.9700
C60 H60B 0.9700
P1 Ru 2.3895(6)
P2 Ru 2.3868(6)
Cl1 Ru 2.4256(6)
Ge Ru 2.4590(3)
